data_2222090
loop_
_publ_author_name
'Hussain, Nisar'
Habib-ur-Rehman
'Parvez, Masood'

_publ_section_title
;
 <i>O</i>-Methyl cyclolaudenol
;
_journal_coeditor_code LH2798
_journal_issue 6
_journal_name_full 'Acta Crystallographica Section E'
_journal_page_first o1202
_journal_paper_doi 10.1107/S1600536809016031
_journal_volume 65
_journal_year 2009
_chemical_formula_iupac 'C32 H54 O'
_chemical_formula_moiety 'C32 H54 O'
_chemical_formula_sum 'C32 H54 O'
_chemical_formula_weight 454.75
_chemical_name_common
;
O-Methyl cyclolaudenol
;
_chemical_name_systematic
;
3-methoxy-24-methyl-9,19-cyclolanost-25-ene
;
_space_group_IT_number 19
_symmetry_cell_setting orthorhombic
_symmetry_space_group_name_Hall 'P 2ac 2ab'
_symmetry_space_group_name_H-M 'P 21 21 21'
_atom_sites_solution_hydrogens geom
_atom_sites_solution_primary direct
_atom_sites_solution_secondary difmap
_cell_angle_alpha 90.00
_cell_angle_beta 90.00
_cell_angle_gamma 90.00
_cell_formula_units_Z 4
_cell_length_a 6.8812(2)
_cell_length_b 8.5040(3)
_cell_length_c 47.7465(9)
_cell_measurement_reflns_used 8963
_cell_measurement_temperature 173(2)
_cell_measurement_theta_max 66.0
_cell_measurement_theta_min 2.8
_cell_volume 2794.02(14)
_computing_cell_refinement 'SAINT (Bruker, 2004)'
_computing_data_collection 'APEX2 (Bruker, 2004)'
_computing_data_reduction 'SAINT and XPREP (Bruker, 2004)'
_computing_molecular_graphics 'ORTEP-3 for Windows (Farrugia, 1997)'
_computing_publication_material 'SHELXTL (Sheldrick, 2008)'
_computing_structure_refinement 'SHELXL97 (Sheldrick, 2008)'
_computing_structure_solution 'SHELXS97 (Sheldrick, 2008)'
_diffrn_ambient_temperature 173(2)
_diffrn_measured_fraction_theta_full 0.982
_diffrn_measured_fraction_theta_max 0.983
_diffrn_measurement_device_type 'Bruker APEX2 CCD'
_diffrn_measurement_method '\f and \w'
_diffrn_radiation_monochromator graphite
_diffrn_radiation_source 'fine-focus sealed tube'
_diffrn_radiation_type CuK\a
_diffrn_radiation_wavelength 1.54178
_diffrn_reflns_av_R_equivalents 0.099
_diffrn_reflns_av_sigmaI/netI 0.055
_diffrn_reflns_limit_h_max 8
_diffrn_reflns_limit_h_min -7
_diffrn_reflns_limit_k_max 9
_diffrn_reflns_limit_k_min -10
_diffrn_reflns_limit_l_max 55
_diffrn_reflns_limit_l_min -57
_diffrn_reflns_number 21111
_diffrn_reflns_theta_full 68.0
_diffrn_reflns_theta_max 68.0
_diffrn_reflns_theta_min 1.85
_diffrn_standards_number 0
_exptl_absorpt_coefficient_mu 0.460
_exptl_absorpt_correction_T_max 0.973
_exptl_absorpt_correction_T_min 0.874
_exptl_absorpt_correction_type multi-scan
_exptl_absorpt_process_details '(SADABS; Bruker, 2004)'
_exptl_crystal_colour colourless
_exptl_crystal_density_diffrn 1.081
_exptl_crystal_density_method 'not measured'
_exptl_crystal_description plate
_exptl_crystal_F_000 1016
_exptl_crystal_size_max 0.30
_exptl_crystal_size_mid 0.28
_exptl_crystal_size_min 0.06
_refine_diff_density_max 0.52
_refine_diff_density_min -0.31
_refine_ls_extinction_method none
_refine_ls_goodness_of_fit_ref 1.08
_refine_ls_hydrogen_treatment constr
_refine_ls_matrix_type full
_refine_ls_number_parameters 306
_refine_ls_number_reflns 2926
_refine_ls_number_restraints 0
_refine_ls_restrained_S_all 1.08
_refine_ls_R_factor_all 0.065
_refine_ls_R_factor_gt 0.055
_refine_ls_shift/su_max 0.007
_refine_ls_shift/su_mean 0.000
_refine_ls_structure_factor_coef Fsqd
_refine_ls_weighting_details 'calc w=1/[\s^2^(Fo^2^)+(0.091P)^2^+0.39P] where P=(Fo^2^+2Fc^2^)/3'
_refine_ls_weighting_scheme calc
_refine_ls_wR_factor_gt 0.150
_refine_ls_wR_factor_ref 0.162
_reflns_number_gt 2433
_reflns_number_total 2926
_reflns_threshold_expression I>2\s(I)
_cod_data_source_file lh2798.cif
_cod_data_source_block I
_cod_depositor_comments
;
The following automatic conversions were performed:
'_symmetry_cell_setting' value 'Orthorhombic' changed to 'orthorhombic'
according to '/home/saulius/struct/CIF-dictionaries/cif_core.dic'
dictionary named 'cif_core.dic' version 2.4.1 from 2010-06-29.

Automatic conversion script
Id: cif_fix_enum 1527 2010-12-29 10:47:43Z saulius 

The following automatic conversions were performed:

'_symmetry_cell_setting' value 'Orthorhombic' changed to
'orthorhombic' according to
/home/saulius/struct/CIF-dictionaries/cif_core.dic dictionary named
'cif_core.dic' version 2.4.1 from 2010-06-29.

Automatic conversion script
Id: cif_fix_values 1715 2011-07-08 13:25:40Z adriana 
;
_cod_database_code 2222090
_cod_database_fobs_code 2222090

loop_
_symmetry_equiv_pos_as_xyz
'x, y, z'
'-x+1/2, -y, z+1/2'
'x+1/2, -y+1/2, -z'
'-x, y+1/2, -z+1/2'

loop_
_atom_site_type_symbol
_atom_site_label
_atom_site_fract_x
_atom_site_fract_y
_atom_site_fract_z
_atom_site_U_iso_or_equiv
_atom_site_adp_type
_atom_site_calc_flag
_atom_site_refinement_flags
_atom_site_occupancy
_atom_site_disorder_assembly
_atom_site_disorder_group
O O1 0.1899(5) 0.0137(4) 0.74062(6) 0.0764(9) Uani d . 1 . .
C C1 0.3668(6) 0.3579(5) 0.69846(8) 0.0572(10) Uani d . 1 . .
H H1A 0.4315 0.4572 0.7040 0.069 Uiso calc R 1 . .
H H1B 0.2418 0.3845 0.6893 0.069 Uiso calc R 1 . .
C C2 0.3299(6) 0.2576(5) 0.72419(7) 0.0568(10) Uani d . 1 . .
H H2A 0.4552 0.2323 0.7333 0.068 Uiso calc R 1 . .
H H2B 0.2495 0.3172 0.7377 0.068 Uiso calc R 1 . .
C C3 0.2278(5) 0.1084(5) 0.71638(7) 0.0492(9) Uani d . 1 . .
H H3 0.1000 0.1371 0.7078 0.059 Uiso calc R 1 . .
C C4 0.3393(6) 0.0070(5) 0.69525(8) 0.0551(9) Uani d . 1 . .
C C5 0.3954(4) 0.1124(4) 0.67005(7) 0.0378(7) Uani d . 1 . .
H H5 0.2685 0.1453 0.6617 0.045 Uiso calc R 1 . .
C C6 0.5016(5) 0.0263(4) 0.64634(7) 0.0464(8) Uani d . 1 . .
H H6A 0.6274 -0.0143 0.6533 0.056 Uiso calc R 1 . .
H H6B 0.4226 -0.0644 0.6400 0.056 Uiso calc R 1 . .
C C7 0.5368(5) 0.1368(4) 0.62185(7) 0.0413(7) Uani d . 1 . .
H H7A 0.4116 0.1830 0.6158 0.050 Uiso calc R 1 . .
H H7B 0.5910 0.0766 0.6059 0.050 Uiso calc R 1 . .
C C8 0.6778(4) 0.2694(4) 0.62975(6) 0.0358(7) Uani d . 1 . .
H H8 0.8029 0.2161 0.6346 0.043 Uiso calc R 1 . .
C C9 0.6145(4) 0.3558(4) 0.65634(7) 0.0386(7) Uani d . 1 . .
C C10 0.4960(5) 0.2668(4) 0.67803(7) 0.0440(8) Uani d . 1 . .
C C11 0.5894(5) 0.5305(4) 0.65498(8) 0.0495(9) Uani d . 1 . .
H H11A 0.6105 0.5725 0.6741 0.059 Uiso calc R 1 . .
H H11B 0.4521 0.5517 0.6501 0.059 Uiso calc R 1 . .
C C12 0.7169(5) 0.6262(4) 0.63488(8) 0.0477(8) Uani d . 1 . .
H H12A 0.6320 0.6915 0.6228 0.057 Uiso calc R 1 . .
H H12B 0.8000 0.6981 0.6460 0.057 Uiso calc R 1 . .
C C13 0.8457(4) 0.5251(3) 0.61633(7) 0.0356(7) Uani d . 1 . .
C C14 0.7264(4) 0.3812(4) 0.60557(6) 0.0340(7) Uani d . 1 . .
C C15 0.8613(5) 0.3116(4) 0.58314(7) 0.0423(8) Uani d . 1 . .
H H15A 0.7849 0.2573 0.5685 0.051 Uiso calc R 1 . .
H H15B 0.9528 0.2353 0.5916 0.051 Uiso calc R 1 . .
C C16 0.9722(4) 0.4519(3) 0.57066(7) 0.0385(7) Uani d . 1 . .
H H16A 0.9337 0.4684 0.5509 0.046 Uiso calc R 1 . .
H H16B 1.1140 0.4324 0.5713 0.046 Uiso calc R 1 . .
C C17 0.9196(4) 0.5982(4) 0.58850(7) 0.0376(7) Uani d . 1 . .
H H17 0.8054 0.6495 0.5793 0.045 Uiso calc R 1 . .
C C18 1.0218(4) 0.4705(4) 0.63395(7) 0.0453(8) Uani d . 1 . .
H H18A 1.1016 0.5618 0.6389 0.068 Uiso calc R 1 . .
H H18B 1.0999 0.3962 0.6230 0.068 Uiso calc R 1 . .
H H18C 0.9756 0.4190 0.6511 0.068 Uiso calc R 1 . .
C C19 0.7061(6) 0.2835(7) 0.68323(9) 0.0694(12) Uani d . 1 . .
H H19A 0.7885 0.1889 0.6810 0.083 Uiso calc R 1 . .
H H19B 0.7477 0.3565 0.6982 0.083 Uiso calc R 1 . .
C C20 1.0867(5) 0.7216(4) 0.58896(7) 0.0425(8) Uani d . 1 . .
H H20 1.2018 0.6733 0.5984 0.051 Uiso calc R 1 . .
C C21 1.0257(6) 0.8684(4) 0.60564(9) 0.0600(10) Uani d . 1 . .
H H21A 0.9018 0.9081 0.5984 0.090 Uiso calc R 1 . .
H H21B 1.1256 0.9499 0.6037 0.090 Uiso calc R 1 . .
H H21C 1.0110 0.8408 0.6255 0.090 Uiso calc R 1 . .
C C22 1.1457(5) 0.7682(4) 0.55941(8) 0.0480(8) Uani d . 1 . .
H H22A 1.1622 0.6712 0.5482 0.058 Uiso calc R 1 . .
H H22B 1.0381 0.8290 0.5509 0.058 Uiso calc R 1 . .
C C23 1.3292(5) 0.8639(5) 0.55714(9) 0.0565(10) Uani d . 1 . .
H H23A 1.4376 0.8030 0.5654 0.068 Uiso calc R 1 . .
H H23B 1.3136 0.9609 0.5684 0.068 Uiso calc R 1 . .
C C24 1.3838(5) 0.9098(4) 0.52733(9) 0.0519(9) Uani d . 1 . .
H H24 1.3963 0.8103 0.5163 0.062 Uiso calc R 1 . .
C C25 1.2306(5) 1.0072(4) 0.51349(7) 0.0461(8) Uani d . 1 . .
C C26 1.1536(7) 0.9661(6) 0.48956(9) 0.0729(12) Uani d . 1 . .
H H26A 1.0581 1.0309 0.4810 0.087 Uiso calc R 1 . .
H H26B 1.1933 0.8713 0.4807 0.087 Uiso calc R 1 . .
C C27 1.1717(8) 1.1550(5) 0.52792(10) 0.0734(13) Uani d . 1 . .
H H27A 1.2838 1.2256 0.5293 0.110 Uiso calc R 1 . .
H H27B 1.1243 1.1302 0.5468 0.110 Uiso calc R 1 . .
H H27C 1.0681 1.2065 0.5172 0.110 Uiso calc R 1 . .
C C28 1.5849(6) 0.9932(6) 0.52652(11) 0.0741(13) Uani d . 1 . .
H H28A 1.6225 1.0121 0.5070 0.111 Uiso calc R 1 . .
H H28B 1.6824 0.9262 0.5356 0.111 Uiso calc R 1 . .
H H28C 1.5765 1.0937 0.5365 0.111 Uiso calc R 1 . .
C C29 0.0543(8) 0.0814(7) 0.75927(9) 0.0874(16) Uani d . 1 . .
H H29A 0.1197 0.1600 0.7710 0.131 Uiso calc R 1 . .
H H29B -0.0011 -0.0008 0.7712 0.131 Uiso calc R 1 . .
H H29C -0.0499 0.1320 0.7486 0.131 Uiso calc R 1 . .
C C30 0.5252(9) -0.0656(7) 0.70874(11) 0.108(2) Uani d . 1 . .
H H30A 0.6043 0.0183 0.7170 0.162 Uiso calc R 1 . .
H H30B 0.6008 -0.1204 0.6943 0.162 Uiso calc R 1 . .
H H30C 0.4874 -0.1403 0.7234 0.162 Uiso calc R 1 . .
C C31 0.2096(9) -0.1271(6) 0.68548(10) 0.0895(17) Uani d . 1 . .
H H31A 0.1750 -0.1933 0.7015 0.134 Uiso calc R 1 . .
H H31B 0.2790 -0.1904 0.6716 0.134 Uiso calc R 1 . .
H H31C 0.0911 -0.0839 0.6771 0.134 Uiso calc R 1 . .
C C32 0.5379(4) 0.4347(4) 0.59071(7) 0.0451(8) Uani d . 1 . .
H H32A 0.4765 0.3441 0.5816 0.068 Uiso calc R 1 . .
H H32B 0.5695 0.5143 0.5766 0.068 Uiso calc R 1 . .
H H32C 0.4484 0.4796 0.6045 0.068 Uiso calc R 1 . .

loop_
_atom_site_aniso_label
_atom_site_aniso_U_11
_atom_site_aniso_U_22
_atom_site_aniso_U_33
_atom_site_aniso_U_12
_atom_site_aniso_U_13
_atom_site_aniso_U_23
O1 0.104(2) 0.079(2) 0.0468(15) 0.008(2) 0.0154(15) 0.0182(15)
C1 0.069(2) 0.053(2) 0.050(2) -0.005(2) 0.0142(18) -0.0158(17)
C2 0.054(2) 0.076(3) 0.0411(19) 0.004(2) -0.0014(15) -0.0095(19)
C3 0.0523(19) 0.058(2) 0.0376(17) 0.0048(18) -0.0023(14) 0.0070(16)
C4 0.071(2) 0.049(2) 0.045(2) 0.0100(19) 0.0023(16) 0.0086(17)
C5 0.0321(14) 0.0380(17) 0.0434(17) 0.0078(13) -0.0011(12) 0.0029(14)
C6 0.0471(18) 0.0357(17) 0.056(2) 0.0041(15) 0.0049(15) -0.0080(15)
C7 0.0404(16) 0.0389(17) 0.0446(18) -0.0031(14) 0.0065(13) -0.0127(14)
C8 0.0280(14) 0.0333(15) 0.0460(17) 0.0068(12) -0.0022(12) -0.0049(13)
C9 0.0362(15) 0.0389(17) 0.0407(17) 0.0089(13) -0.0057(12) -0.0058(14)
C10 0.0446(17) 0.0473(19) 0.0400(17) 0.0010(15) 0.0020(13) -0.0075(15)
C11 0.0406(17) 0.052(2) 0.056(2) 0.0047(16) 0.0022(14) -0.0175(17)
C12 0.0490(18) 0.0367(17) 0.057(2) 0.0100(15) 0.0037(15) -0.0090(15)
C13 0.0289(14) 0.0287(15) 0.0492(18) 0.0049(12) -0.0049(11) -0.0052(13)
C14 0.0241(13) 0.0333(16) 0.0445(16) 0.0039(12) -0.0024(11) -0.0073(13)
C15 0.0362(16) 0.0361(17) 0.055(2) -0.0020(13) 0.0096(13) -0.0099(15)
C16 0.0323(14) 0.0326(16) 0.0506(18) -0.0003(13) 0.0013(12) -0.0031(13)
C17 0.0299(14) 0.0327(16) 0.0501(18) 0.0061(12) -0.0066(12) -0.0015(14)
C18 0.0351(16) 0.0427(17) 0.058(2) -0.0027(14) -0.0141(14) 0.0021(15)
C19 0.045(2) 0.094(3) 0.070(3) 0.001(2) -0.0110(18) -0.013(2)
C20 0.0397(16) 0.0289(16) 0.059(2) 0.0010(13) -0.0102(14) 0.0001(15)
C21 0.075(2) 0.0304(17) 0.075(3) -0.0032(18) 0.001(2) -0.0058(17)
C22 0.0391(17) 0.0407(18) 0.064(2) -0.0028(14) -0.0044(15) 0.0014(16)
C23 0.0426(18) 0.047(2) 0.080(3) -0.0077(17) -0.0171(17) 0.0151(19)
C24 0.0399(17) 0.0351(17) 0.081(3) -0.0040(15) 0.0086(16) -0.0033(18)
C25 0.0441(17) 0.047(2) 0.0472(19) -0.0039(16) 0.0125(14) -0.0014(16)
C26 0.069(3) 0.088(3) 0.061(3) -0.021(3) 0.006(2) 0.005(2)
C27 0.092(3) 0.052(2) 0.076(3) 0.026(2) 0.019(2) 0.006(2)
C28 0.046(2) 0.062(3) 0.114(4) -0.016(2) 0.005(2) 0.007(3)
C29 0.102(4) 0.106(4) 0.055(3) -0.007(3) 0.027(2) 0.011(3)
C30 0.151(5) 0.108(4) 0.066(3) 0.082(4) 0.001(3) 0.027(3)
C31 0.131(4) 0.065(3) 0.073(3) -0.041(3) 0.041(3) -0.007(2)
C32 0.0295(14) 0.057(2) 0.0486(18) -0.0005(14) -0.0070(13) 0.0032(16)

loop_
_atom_type_symbol
_atom_type_description
_atom_type_scat_dispersion_real
_atom_type_scat_dispersion_imag
_atom_type_scat_source
C C 0.0181 0.0091 'International Tables Vol C Tables 4.2.6.8 and 6.1.1.4'
H H 0.0000 0.0000 'International Tables Vol C Tables 4.2.6.8 and 6.1.1.4'
O O 0.0492 0.0322 'International Tables Vol C Tables 4.2.6.8 and 6.1.1.4'

loop_
_geom_angle_atom_site_label_1
_geom_angle_atom_site_label_2
_geom_angle_atom_site_label_3
_geom_angle_site_symmetry_1
_geom_angle_site_symmetry_3
_geom_angle
_geom_angle_publ_flag
C29 O1 C3 . . 113.6(3) ?
C2 C1 C10 . . 109.2(3) ?
C2 C1 H1A . . 109.8 ?
C10 C1 H1A . . 109.8 ?
C2 C1 H1B . . 109.8 ?
C10 C1 H1B . . 109.8 ?
H1A C1 H1B . . 108.3 ?
C3 C2 C1 . . 110.7(3) ?
C3 C2 H2A . . 109.5 ?
C1 C2 H2A . . 109.5 ?
C3 C2 H2B . . 109.5 ?
C1 C2 H2B . . 109.5 ?
H2A C2 H2B . . 108.1 ?
O1 C3 C2 . . 111.1(3) ?
O1 C3 C4 . . 107.8(3) ?
C2 C3 C4 . . 113.9(3) ?
O1 C3 H3 . . 107.9 ?
C2 C3 H3 . . 107.9 ?
C4 C3 H3 . . 107.9 ?
C31 C4 C3 . . 109.2(3) ?
C31 C4 C5 . . 110.0(3) ?
C3 C4 C5 . . 108.1(3) ?
C31 C4 C30 . . 108.2(4) ?
C3 C4 C30 . . 111.2(3) ?
C5 C4 C30 . . 110.2(4) ?
C10 C5 C6 . . 112.2(3) ?
C10 C5 C4 . . 114.5(3) ?
C6 C5 C4 . . 114.5(3) ?
C10 C5 H5 . . 104.7 ?
C6 C5 H5 . . 104.7 ?
C4 C5 H5 . . 104.7 ?
C7 C6 C5 . . 110.4(3) ?
C7 C6 H6A . . 109.6 ?
C5 C6 H6A . . 109.6 ?
C7 C6 H6B . . 109.6 ?
C5 C6 H6B . . 109.6 ?
H6A C6 H6B . . 108.1 ?
C6 C7 C8 . . 111.5(3) ?
C6 C7 H7A . . 109.3 ?
C8 C7 H7A . . 109.3 ?
C6 C7 H7B . . 109.3 ?
C8 C7 H7B . . 109.3 ?
H7A C7 H7B . . 108.0 ?
C9 C8 C14 . . 112.9(2) ?
C9 C8 C7 . . 112.1(3) ?
C14 C8 C7 . . 114.1(3) ?
C9 C8 H8 . . 105.6 ?
C14 C8 H8 . . 105.6 ?
C7 C8 H8 . . 105.6 ?
C11 C9 C10 . . 117.5(3) ?
C11 C9 C8 . . 118.3(3) ?
C10 C9 C8 . . 118.6(3) ?
C11 C9 C19 . . 118.3(3) ?
C10 C9 C19 . . 57.2(2) ?
C8 C9 C19 . . 112.3(3) ?
C19 C10 C9 . . 62.6(3) ?
C19 C10 C1 . . 114.4(3) ?
C9 C10 C1 . . 119.6(3) ?
C19 C10 C5 . . 124.6(4) ?
C9 C10 C5 . . 120.0(3) ?
C1 C10 C5 . . 109.3(3) ?
C9 C11 C12 . . 119.2(3) ?
C9 C11 H11A . . 107.5 ?
C12 C11 H11A . . 107.5 ?
C9 C11 H11B . . 107.5 ?
C12 C11 H11B . . 107.5 ?
H11A C11 H11B . . 107.0 ?
C13 C12 C11 . . 113.5(3) ?
C13 C12 H12A . . 108.9 ?
C11 C12 H12A . . 108.9 ?
C13 C12 H12B . . 108.9 ?
C11 C12 H12B . . 108.9 ?
H12A C12 H12B . . 107.7 ?
C12 C13 C18 . . 108.0(3) ?
C12 C13 C17 . . 117.6(3) ?
C18 C13 C17 . . 109.2(3) ?
C12 C13 C14 . . 109.2(2) ?
C18 C13 C14 . . 110.9(2) ?
C17 C13 C14 . . 101.8(2) ?
C8 C14 C15 . . 114.7(2) ?
C8 C14 C32 . . 110.2(2) ?
C15 C14 C32 . . 107.5(3) ?
C8 C14 C13 . . 110.7(2) ?
C15 C14 C13 . . 102.3(2) ?
C32 C14 C13 . . 111.2(3) ?
C14 C15 C16 . . 105.8(2) ?
C14 C15 H15A . . 110.6 ?
C16 C15 H15A . . 110.6 ?
C14 C15 H15B . . 110.6 ?
C16 C15 H15B . . 110.6 ?
H15A C15 H15B . . 108.7 ?
C15 C16 C17 . . 107.1(2) ?
C15 C16 H16A . . 110.3 ?
C17 C16 H16A . . 110.3 ?
C15 C16 H16B . . 110.3 ?
C17 C16 H16B . . 110.3 ?
H16A C16 H16B . . 108.6 ?
C16 C17 C13 . . 103.0(2) ?
C16 C17 C20 . . 112.1(2) ?
C13 C17 C20 . . 120.0(3) ?
C16 C17 H17 . . 107.0 ?
C13 C17 H17 . . 107.0 ?
C20 C17 H17 . . 107.0 ?
C13 C18 H18A . . 109.5 ?
C13 C18 H18B . . 109.5 ?
H18A C18 H18B . . 109.5 ?
C13 C18 H18C . . 109.5 ?
H18A C18 H18C . . 109.5 ?
H18B C18 H18C . . 109.5 ?
C10 C19 C9 . . 60.1(2) ?
C10 C19 H19A . . 117.8 ?
C9 C19 H19A . . 117.8 ?
C10 C19 H19B . . 117.8 ?
C9 C19 H19B . . 117.8 ?
H19A C19 H19B . . 114.9 ?
C22 C20 C21 . . 110.0(3) ?
C22 C20 C17 . . 111.1(3) ?
C21 C20 C17 . . 110.7(3) ?
C22 C20 H20 . . 108.3 ?
C21 C20 H20 . . 108.3 ?
C17 C20 H20 . . 108.3 ?
C20 C21 H21A . . 109.5 ?
C20 C21 H21B . . 109.5 ?
H21A C21 H21B . . 109.5 ?
C20 C21 H21C . . 109.5 ?
H21A C21 H21C . . 109.5 ?
H21B C21 H21C . . 109.5 ?
C23 C22 C20 . . 115.6(3) ?
C23 C22 H22A . . 108.4 ?
C20 C22 H22A . . 108.4 ?
C23 C22 H22B . . 108.4 ?
C20 C22 H22B . . 108.4 ?
H22A C22 H22B . . 107.4 ?
C22 C23 C24 . . 114.4(3) ?
C22 C23 H23A . . 108.7 ?
C24 C23 H23A . . 108.7 ?
C22 C23 H23B . . 108.7 ?
C24 C23 H23B . . 108.7 ?
H23A C23 H23B . . 107.6 ?
C25 C24 C23 . . 112.4(3) ?
C25 C24 C28 . . 111.3(3) ?
C23 C24 C28 . . 111.1(3) ?
C25 C24 H24 . . 107.2 ?
C23 C24 H24 . . 107.2 ?
C28 C24 H24 . . 107.2 ?
C26 C25 C27 . . 121.3(4) ?
C26 C25 C24 . . 121.6(4) ?
C27 C25 C24 . . 117.1(3) ?
C25 C26 H26A . . 120.0 ?
C25 C26 H26B . . 120.0 ?
H26A C26 H26B . . 120.0 ?
C25 C27 H27A . . 109.5 ?
C25 C27 H27B . . 109.5 ?
H27A C27 H27B . . 109.5 ?
C25 C27 H27C . . 109.5 ?
H27A C27 H27C . . 109.5 ?
H27B C27 H27C . . 109.5 ?
C24 C28 H28A . . 109.5 ?
C24 C28 H28B . . 109.5 ?
H28A C28 H28B . . 109.5 ?
C24 C28 H28C . . 109.5 ?
H28A C28 H28C . . 109.5 ?
H28B C28 H28C . . 109.5 ?
O1 C29 H29A . . 109.5 ?
O1 C29 H29B . . 109.5 ?
H29A C29 H29B . . 109.5 ?
O1 C29 H29C . . 109.5 ?
H29A C29 H29C . . 109.5 ?
H29B C29 H29C . . 109.5 ?
C4 C30 H30A . . 109.5 ?
C4 C30 H30B . . 109.5 ?
H30A C30 H30B . . 109.5 ?
C4 C30 H30C . . 109.5 ?
H30A C30 H30C . . 109.5 ?
H30B C30 H30C . . 109.5 ?
C4 C31 H31A . . 109.5 ?
C4 C31 H31B . . 109.5 ?
H31A C31 H31B . . 109.5 ?
C4 C31 H31C . . 109.5 ?
H31A C31 H31C . . 109.5 ?
H31B C31 H31C . . 109.5 ?
C14 C32 H32A . . 109.5 ?
C14 C32 H32B . . 109.5 ?
H32A C32 H32B . . 109.5 ?
C14 C32 H32C . . 109.5 ?
H32A C32 H32C . . 109.5 ?
H32B C32 H32C . . 109.5 ?

loop_
_geom_bond_atom_site_label_1
_geom_bond_atom_site_label_2
_geom_bond_site_symmetry_2
_geom_bond_distance
_geom_bond_publ_flag
O1 C29 . 1.413(6) ?
O1 C3 . 1.434(4) ?
C1 C2 . 1.517(5) ?
C1 C10 . 1.531(5) ?
C1 H1A . 0.9900 ?
C1 H1B . 0.9900 ?
C2 C3 . 1.498(6) ?
C2 H2A . 0.9900 ?
C2 H2B . 0.9900 ?
C3 C4 . 1.534(5) ?
C3 H3 . 1.0000 ?
C4 C31 . 1.521(6) ?
C4 C5 . 1.550(5) ?
C4 C30 . 1.560(6) ?
C5 C10 . 1.532(5) ?
C5 C6 . 1.534(4) ?
C5 H5 . 1.0000 ?
C6 C7 . 1.520(5) ?
C6 H6A . 0.9900 ?
C6 H6B . 0.9900 ?
C7 C8 . 1.534(4) ?
C7 H7A . 0.9900 ?
C7 H7B . 0.9900 ?
C8 C9 . 1.530(4) ?
C8 C14 . 1.532(4) ?
C8 H8 . 1.0000 ?
C9 C11 . 1.497(5) ?
C9 C10 . 1.520(5) ?
C9 C19 . 1.557(5) ?
C10 C19 . 1.474(5) ?
C11 C12 . 1.534(5) ?
C11 H11A . 0.9900 ?
C11 H11B . 0.9900 ?
C12 C13 . 1.520(4) ?
C12 H12A . 0.9900 ?
C12 H12B . 0.9900 ?
C13 C18 . 1.547(4) ?
C13 C17 . 1.553(4) ?
C13 C14 . 1.561(4) ?
C14 C15 . 1.536(4) ?
C14 C32 . 1.547(4) ?
C15 C16 . 1.537(4) ?
C15 H15A . 0.9900 ?
C15 H15B . 0.9900 ?
C16 C17 . 1.551(4) ?
C16 H16A . 0.9900 ?
C16 H16B . 0.9900 ?
C17 C20 . 1.557(4) ?
C17 H17 . 1.0000 ?
C18 H18A . 0.9800 ?
C18 H18B . 0.9800 ?
C18 H18C . 0.9800 ?
C19 H19A . 0.9900 ?
C19 H19B . 0.9900 ?
C20 C22 . 1.521(5) ?
C20 C21 . 1.539(5) ?
C20 H20 . 1.0000 ?
C21 H21A . 0.9800 ?
C21 H21B . 0.9800 ?
C21 H21C . 0.9800 ?
C22 C23 . 1.506(5) ?
C22 H22A . 0.9900 ?
C22 H22B . 0.9900 ?
C23 C24 . 1.523(5) ?
C23 H23A . 0.9900 ?
C23 H23B . 0.9900 ?
C24 C25 . 1.495(5) ?
C24 C28 . 1.555(5) ?
C24 H24 . 1.0000 ?
C25 C26 . 1.307(6) ?
C25 C27 . 1.490(5) ?
C26 H26A . 0.9500 ?
C26 H26B . 0.9500 ?
C27 H27A . 0.9800 ?
C27 H27B . 0.9800 ?
C27 H27C . 0.9800 ?
C28 H28A . 0.9800 ?
C28 H28B . 0.9800 ?
C28 H28C . 0.9800 ?
C29 H29A . 0.9800 ?
C29 H29B . 0.9800 ?
C29 H29C . 0.9800 ?
C30 H30A . 0.9800 ?
C30 H30B . 0.9800 ?
C30 H30C . 0.9800 ?
C31 H31A . 0.9800 ?
C31 H31B . 0.9800 ?
C31 H31C . 0.9800 ?
C32 H32A . 0.9800 ?
C32 H32B . 0.9800 ?
C32 H32C . 0.9800 ?

loop_
_geom_torsion_atom_site_label_1
_geom_torsion_atom_site_label_2
_geom_torsion_atom_site_label_3
_geom_torsion_atom_site_label_4
_geom_torsion_site_symmetry_1
_geom_torsion_site_symmetry_2
_geom_torsion_site_symmetry_3
_geom_torsion_site_symmetry_4
_geom_torsion
_geom_torsion_publ_flag
C10 C1 C2 C3 . . . . -60.8(4) ?
C29 O1 C3 C2 . . . . 66.9(5) ?
C29 O1 C3 C4 . . . . -167.6(4) ?
C1 C2 C3 O1 . . . . -179.2(3) ?
C1 C2 C3 C4 . . . . 58.8(4) ?
O1 C3 C4 C31 . . . . 64.9(4) ?
C2 C3 C4 C31 . . . . -171.3(3) ?
O1 C3 C4 C5 . . . . -175.4(3) ?
C2 C3 C4 C5 . . . . -51.6(4) ?
O1 C3 C4 C30 . . . . -54.3(5) ?
C2 C3 C4 C30 . . . . 69.5(5) ?
C31 C4 C5 C10 . . . . 169.8(3) ?
C3 C4 C5 C10 . . . . 50.6(4) ?
C30 C4 C5 C10 . . . . -71.0(4) ?
C31 C4 C5 C6 . . . . -58.5(4) ?
C3 C4 C5 C6 . . . . -177.7(3) ?
C30 C4 C5 C6 . . . . 60.7(4) ?
C10 C5 C6 C7 . . . . -51.3(4) ?
C4 C5 C6 C7 . . . . 175.9(3) ?
C5 C6 C7 C8 . . . . 65.7(3) ?
C6 C7 C8 C9 . . . . -52.5(3) ?
C6 C7 C8 C14 . . . . 177.5(2) ?
C14 C8 C9 C11 . . . . 5.7(4) ?
C7 C8 C9 C11 . . . . -124.9(3) ?
C14 C8 C9 C10 . . . . 158.6(3) ?
C7 C8 C9 C10 . . . . 28.0(4) ?
C14 C8 C9 C19 . . . . -137.7(3) ?
C7 C8 C9 C19 . . . . 91.7(3) ?
C11 C9 C10 C19 . . . . -107.5(4) ?
C8 C9 C10 C19 . . . . 99.4(3) ?
C11 C9 C10 C1 . . . . -3.5(5) ?
C8 C9 C10 C1 . . . . -156.6(3) ?
C19 C9 C10 C1 . . . . 104.0(4) ?
C11 C9 C10 C5 . . . . 136.4(3) ?
C8 C9 C10 C5 . . . . -16.7(4) ?
C19 C9 C10 C5 . . . . -116.0(4) ?
C2 C1 C10 C19 . . . . -86.4(4) ?
C2 C1 C10 C9 . . . . -157.6(3) ?
C2 C1 C10 C5 . . . . 58.6(4) ?
C6 C5 C10 C19 . . . . -47.9(5) ?
C4 C5 C10 C19 . . . . 84.9(4) ?
C6 C5 C10 C9 . . . . 27.8(4) ?
C4 C5 C10 C9 . . . . 160.6(3) ?
C6 C5 C10 C1 . . . . 171.5(3) ?
C4 C5 C10 C1 . . . . -55.7(4) ?
C10 C9 C11 C12 . . . . 175.6(3) ?
C8 C9 C11 C12 . . . . -31.2(5) ?
C19 C9 C11 C12 . . . . 110.0(4) ?
C9 C11 C12 C13 . . . . 5.2(5) ?
C11 C12 C13 C18 . . . . -78.4(4) ?
C11 C12 C13 C17 . . . . 157.4(3) ?
C11 C12 C13 C14 . . . . 42.2(4) ?
C9 C8 C14 C15 . . . . 157.4(2) ?
C7 C8 C14 C15 . . . . -73.0(3) ?
C9 C8 C14 C32 . . . . -81.1(3) ?
C7 C8 C14 C32 . . . . 48.5(3) ?
C9 C8 C14 C13 . . . . 42.3(3) ?
C7 C8 C14 C13 . . . . 171.9(2) ?
C12 C13 C14 C8 . . . . -68.0(3) ?
C18 C13 C14 C8 . . . . 50.9(3) ?
C17 C13 C14 C8 . . . . 167.0(2) ?
C12 C13 C14 C15 . . . . 169.3(3) ?
C18 C13 C14 C15 . . . . -71.8(3) ?
C17 C13 C14 C15 . . . . 44.3(3) ?
C12 C13 C14 C32 . . . . 54.8(3) ?
C18 C13 C14 C32 . . . . 173.8(3) ?
C17 C13 C14 C32 . . . . -70.1(3) ?
C8 C14 C15 C16 . . . . -151.6(3) ?
C32 C14 C15 C16 . . . . 85.5(3) ?
C13 C14 C15 C16 . . . . -31.6(3) ?
C14 C15 C16 C17 . . . . 7.0(3) ?
C15 C16 C17 C13 . . . . 20.6(3) ?
C15 C16 C17 C20 . . . . 150.9(3) ?
C12 C13 C17 C16 . . . . -159.0(3) ?
C18 C13 C17 C16 . . . . 77.5(3) ?
C14 C13 C17 C16 . . . . -39.8(3) ?
C12 C13 C17 C20 . . . . 75.7(4) ?
C18 C13 C17 C20 . . . . -47.8(4) ?
C14 C13 C17 C20 . . . . -165.1(2) ?
C1 C10 C19 C9 . . . . -112.1(3) ?
C5 C10 C19 C9 . . . . 109.0(4) ?
C11 C9 C19 C10 . . . . 106.1(4) ?
C8 C9 C19 C10 . . . . -110.6(3) ?
C16 C17 C20 C22 . . . . 54.8(3) ?
C13 C17 C20 C22 . . . . 175.8(3) ?
C16 C17 C20 C21 . . . . 177.3(3) ?
C13 C17 C20 C21 . . . . -61.8(4) ?
C21 C20 C22 C23 . . . . 67.8(4) ?
C17 C20 C22 C23 . . . . -169.3(3) ?
C20 C22 C23 C24 . . . . -179.6(3) ?
C22 C23 C24 C25 . . . . 60.3(4) ?
C22 C23 C24 C28 . . . . -174.2(3) ?
C23 C24 C25 C26 . . . . -124.7(4) ?
C28 C24 C25 C26 . . . . 109.9(4) ?
C23 C24 C25 C27 . . . . 56.3(4) ?
C28 C24 C25 C27 . . . . -69.1(4) ?

loop_
_cod_related_entry_id
_cod_related_entry_database
_cod_related_entry_code
1 ChemSpider 24742284
